data_1540159
loop_
_publ_author_name
'Izumi, M.'
'Maeda, A.'
'Uchinokura, K.'
'Yabe, T.'
'Asano, H.'
'Izumi, F.'
'Tanaka, S.'
'Hasegawa, T.'
'Wada, T.'

_publ_section_title
;
 Structural study of La1+x Ba2-x Cu3 Oy
;
_journal_name_full 'Physica C (Amsterdam)'
_journal_page_first 964
_journal_page_last 964
_journal_volume 153
_journal_year 1988
_chemical_formula_sum 'Ba2 Cu2.9 La O6.82'
_chemical_name_systematic 'La Ba2 Cu2.9 O6.82'
_space_group_IT_number 47
_symmetry_space_group_name_Hall '-P 2 2'
_symmetry_space_group_name_H-M 'P m m m'
_cell_angle_alpha 90
_cell_angle_beta 90
_cell_angle_gamma 90
_cell_formula_units_Z 1
_cell_length_a 3.8982
_cell_length_b 3.9355
_cell_length_c 11.8222
_cell_volume 181.369
_citation_journal_id_ASTM PHYCE6
_cod_data_source_file Izumi_PHYCE6_1988_150.cif
_cod_data_source_block Ba2Cu2.9La1O6.82
_cod_original_cell_volume 181.3687
_cod_original_formula_sum 'Ba2 Cu2.9 La1 O6.82'
_cod_database_code 1540159

loop_
_symmetry_equiv_pos_as_xyz
x,y,z
-x,-y,z
x,-y,-z
-x,y,-z
-x,-y,-z
x,y,-z
-x,y,z
x,-y,z

loop_
_atom_site_label
_atom_site_type_symbol
_atom_site_fract_x
_atom_site_fract_y
_atom_site_fract_z
_atom_site_occupancy
_atom_site_U_iso_or_equiv
O5 O-2 0 0.5 0.3666 1 0.0
O4 O-2 0.5 0 0.3659 1 0.0
Cu1 Cu+3 0 0 0 0.9 0.0
O2 O-2 0.5 0 0 0.11 0.0
La1 La+3 0.5 0.5 0.5 1 0.0
Cu2 Cu+2 0 0 0.3461 1 0.0
O3 O-2 0 0 0.1569 1 0.0
Ba1 Ba+2 0.5 0.5 0.1842 1 0.0
O1 O-2 0 0.5 0 0.71 0.0
